data_7049286
loop_
_publ_author_name
'Sahoo, Padmini'
'Raut, Ravindra K.'
'Maurya, Devesh'
'Kumar, Vikas'
'Rani, Pooja'
'Gonnade, Rajesh G.'
'Majumdar, Moumita'

_publ_section_title
;
 Stabilization of bis(chlorogermyliumylidene)s within bifunctional PNNP
 ligand frameworks and their reactivity studies.
;
_journal_issue 21
_journal_name_full 'Dalton transactions (Cambridge, England : 2003)'
_journal_page_first 7344
_journal_page_last 7351
_journal_paper_doi 10.1039/c9dt00109c
_journal_volume 48
_journal_year 2019
_chemical_formula_sum 'C23 H23 Cl3 F3 Ge N O3 P S'
_chemical_formula_weight 660.39
_space_group_crystal_system monoclinic
_space_group_IT_number 14
_space_group_name_Hall '-P 2ybc'
_space_group_name_H-M_alt 'P 1 21/c 1'
_symmetry_space_group_name_Hall '-P 2ybc'
_symmetry_space_group_name_H-M 'P 1 21/c 1'
_atom_sites_solution_hydrogens geom
_audit_creation_method SHELXL-2014/7
_audit_update_record
;
2019-02-20 deposited with the CCDC.    2019-03-07 downloaded from the CCDC.
;
_cell_angle_alpha 90
_cell_angle_beta 90.808(3)
_cell_angle_gamma 90
_cell_formula_units_Z 4
_cell_length_a 10.8139(5)
_cell_length_b 17.6150(9)
_cell_length_c 14.8147(8)
_cell_measurement_reflns_used 4760
_cell_measurement_temperature 100(2)
_cell_measurement_theta_max 66.95
_cell_measurement_theta_min 3.90
_cell_volume 2821.7(2)
_computing_cell_refinement 'Bruker SAINT'
_computing_data_collection 'Bruker APEX2'
_computing_data_reduction 'Bruker SAINT'
_computing_molecular_graphics 'Bruker SHELXTL'
_computing_publication_material 'Bruker SHELXTL'
_computing_structure_refinement 'SHELXL-2014 (Sheldrick 2014)'
_computing_structure_solution 'SHELXS-97 (Sheldrick 2008)'
_diffrn_ambient_temperature 100(2)
_diffrn_measured_fraction_theta_full 0.973
_diffrn_measured_fraction_theta_max 0.973
_diffrn_measurement_device_type 'Bruker APEX-II CCD'
_diffrn_measurement_method '\f and \w scans'
_diffrn_radiation_type CuK\a
_diffrn_radiation_wavelength 1.54178
_diffrn_reflns_av_R_equivalents 0.1023
_diffrn_reflns_av_unetI/netI 0.0829
_diffrn_reflns_Laue_measured_fraction_full 0.973
_diffrn_reflns_Laue_measured_fraction_max 0.973
_diffrn_reflns_limit_h_max 11
_diffrn_reflns_limit_h_min -12
_diffrn_reflns_limit_k_max 20
_diffrn_reflns_limit_k_min -21
_diffrn_reflns_limit_l_max 17
_diffrn_reflns_limit_l_min -17
_diffrn_reflns_number 16690
_diffrn_reflns_point_group_measured_fraction_full 0.973
_diffrn_reflns_point_group_measured_fraction_max 0.973
_diffrn_reflns_theta_full 67.221
_diffrn_reflns_theta_max 67.221
_diffrn_reflns_theta_min 3.899
_exptl_absorpt_coefficient_mu 5.730
_exptl_absorpt_correction_T_max 0.564
_exptl_absorpt_correction_T_min 0.271
_exptl_absorpt_correction_type multi-scan
_exptl_crystal_colour colourless
_exptl_crystal_density_diffrn 1.555
_exptl_crystal_description block
_exptl_crystal_F_000 1332
_exptl_crystal_size_max 0.330
_exptl_crystal_size_mid 0.210
_exptl_crystal_size_min 0.100
_refine_diff_density_max 1.714
_refine_diff_density_min -1.402
_refine_diff_density_rms 0.130
_refine_ls_extinction_method none
_refine_ls_goodness_of_fit_ref 1.027
_refine_ls_hydrogen_treatment constr
_refine_ls_matrix_type full
_refine_ls_number_parameters 353
_refine_ls_number_reflns 4915
_refine_ls_number_restraints 90
_refine_ls_restrained_S_all 1.078
_refine_ls_R_factor_all 0.1094
_refine_ls_R_factor_gt 0.0733
_refine_ls_shift/su_max 0.001
_refine_ls_shift/su_mean 0.000
_refine_ls_structure_factor_coef Fsqd
_refine_ls_weighting_details 'w=1/[\s^2^(Fo^2^)+(0.0731P)^2^+21.8397P] where P=(Fo^2^+2Fc^2^)/3'
_refine_ls_weighting_scheme calc
_refine_ls_wR_factor_gt 0.1698
_refine_ls_wR_factor_ref 0.1893
_reflns_Friedel_coverage 0.000
_reflns_number_gt 3488
_reflns_number_total 4915
_reflns_threshold_expression 'I > 2\s(I)'
_cod_data_source_file c9dt00109c5.cif
_cod_data_source_block 3
_cod_depositor_comments 'Adding full bibliography for 7049285--7049289.cif.'
_cod_database_code 7049286
_shelx_shelxl_version_number 2014/7
_shelx_space_group_comment
;
The symmetry employed for this shelxl refinement is uniquely defined
by the following loop, which should always be used as a source of
symmetry information in preference to the above space-group names.
They are only intended as comments.
;
_shelx_estimated_absorpt_t_min 0.254
_shelx_estimated_absorpt_t_max 0.598

loop_
_space_group_symop_operation_xyz
'x, y, z'
'-x, y+1/2, -z+1/2'
'-x, -y, -z'
'x, -y-1/2, z-1/2'

loop_
_atom_site_label
_atom_site_type_symbol
_atom_site_fract_x
_atom_site_fract_y
_atom_site_fract_z
_atom_site_U_iso_or_equiv
_atom_site_adp_type
_atom_site_occupancy
_atom_site_site_symmetry_order
_atom_site_calc_flag
_atom_site_refinement_flags_posn
_atom_site_refinement_flags_adp
_atom_site_refinement_flags_occupancy
_atom_site_disorder_assembly
_atom_site_disorder_group
Ge1 Ge 0.26519(7) 0.60820(4) 0.58018(5) 0.0172(2) Uani 1 1 d . . . A 1
Cl1 Cl 0.23026(16) 0.71504(9) 0.66092(11) 0.0238(4) Uani 1 1 d . . . A 1
P1 P 0.27365(15) 0.53252(9) 0.72283(12) 0.0164(4) Uani 1 1 d . . . A 1
N1 N 0.0684(5) 0.5842(3) 0.5695(4) 0.0149(11) Uani 1 1 d . . . A 1
C1 C 0.3986(6) 0.4645(4) 0.7179(5) 0.0185(14) Uani 1 1 d . . . A 1
C2 C 0.4678(7) 0.4450(4) 0.7946(5) 0.0245(16) Uani 1 1 d . . . A 1
H2 H 0.4512 0.4681 0.8511 0.029 Uiso 1 1 calc R U . A 1
C3 C 0.5612(6) 0.3915(4) 0.7871(5) 0.0253(16) Uani 1 1 d . . . A 1
H3 H 0.6090 0.3776 0.8388 0.030 Uiso 1 1 calc R U . A 1
C4 C 0.5847(7) 0.3583(4) 0.7047(5) 0.0286(17) Uani 1 1 d . . . A 1
H4 H 0.6484 0.3214 0.7001 0.034 Uiso 1 1 calc R U . A 1
C5 C 0.5172(7) 0.3778(4) 0.6294(5) 0.0277(17) Uani 1 1 d . . . A 1
H5 H 0.5340 0.3544 0.5731 0.033 Uiso 1 1 calc R U . A 1
C6 C 0.4241(6) 0.4320(4) 0.6355(5) 0.0224(15) Uani 1 1 d . . . A 1
H6 H 0.3782 0.4465 0.5831 0.027 Uiso 1 1 calc R U . A 1
C7 C 0.2968(6) 0.5905(4) 0.8215(4) 0.0201(15) Uani 1 1 d . . . A 1
C8 C 0.2056(8) 0.6020(5) 0.8857(5) 0.0345(19) Uani 1 1 d . . . A 1
H8 H 0.1277 0.5773 0.8801 0.041 Uiso 1 1 calc R U . A 1
C9 C 0.2309(9) 0.6506(6) 0.9587(6) 0.053(3) Uani 1 1 d . . . A 1
H9 H 0.1686 0.6599 1.0019 0.063 Uiso 1 1 calc R U . A 1
C10 C 0.3437(8) 0.6849(5) 0.9686(6) 0.038(2) Uani 1 1 d . . . A 1
H10 H 0.3604 0.7164 1.0194 0.046 Uiso 1 1 calc R U . A 1
C11 C 0.4314(8) 0.6737(4) 0.9058(5) 0.0337(19) Uani 1 1 d . . . A 1
H11 H 0.5089 0.6988 0.9121 0.040 Uiso 1 1 calc R U . A 1
C12 C 0.4108(7) 0.6268(4) 0.8329(5) 0.0299(18) Uani 1 1 d . . . A 1
H12 H 0.4743 0.6191 0.7902 0.036 Uiso 1 1 calc R U . A 1
C13 C 0.1314(6) 0.4794(4) 0.7400(5) 0.0200(15) Uani 1 1 d . . . A 1
C14 C 0.1380(7) 0.4102(4) 0.7860(6) 0.035(2) Uani 1 1 d . . . A 1
H14 H 0.2160 0.3906 0.8049 0.043 Uiso 1 1 calc R U . A 1
C15 C 0.0313(7) 0.3703(5) 0.8038(6) 0.040(2) Uani 1 1 d . . . A 1
H15 H 0.0360 0.3240 0.8366 0.048 Uiso 1 1 calc R U . A 1
C16 C -0.0818(7) 0.3971(4) 0.7745(6) 0.0341(19) Uani 1 1 d . . . A 1
H16 H -0.1549 0.3694 0.7871 0.041 Uiso 1 1 calc R U . A 1
C17 C -0.0888(6) 0.4647(4) 0.7262(6) 0.0274(17) Uani 1 1 d . . . A 1
H17 H -0.1670 0.4825 0.7050 0.033 Uiso 1 1 calc R U . A 1
C18 C 0.0171(6) 0.5067(4) 0.7086(4) 0.0147(13) Uani 1 1 d . . . A 1
C19 C -0.0005(6) 0.5801(4) 0.6569(5) 0.0210(15) Uani 1 1 d . . . A 1
H19A H -0.0898 0.5869 0.6437 0.025 Uiso 1 1 calc R U . A 1
H19B H 0.0266 0.6227 0.6958 0.025 Uiso 1 1 calc R U . A 1
C20 C 0.0647(6) 0.5122(4) 0.5153(5) 0.0191(14) Uani 1 1 d . . . A 1
H20A H 0.1019 0.4708 0.5519 0.023 Uiso 1 1 calc R U . A 1
H20B H 0.1163 0.5189 0.4612 0.023 Uiso 1 1 calc R U . A 1
C21 C 0.0176(6) 0.6488(4) 0.5147(5) 0.0192(14) Uani 1 1 d . . . A 1
H21A H 0.0648 0.6537 0.4590 0.029 Uiso 1 1 calc R U . A 1
H21B H 0.0243 0.6959 0.5496 0.029 Uiso 1 1 calc R U . A 1
H21C H -0.0694 0.6389 0.4996 0.029 Uiso 1 1 calc R U . A 1
S1 S 0.63718(15) 0.61917(10) 0.62940(12) 0.0236(4) Uani 1 1 d . . . B 1
F1 F 0.6285(7) 0.7577(4) 0.5679(6) 0.103(3) Uani 1 1 d . . . B 1
F2 F 0.7946(5) 0.7309(3) 0.6375(5) 0.0620(17) Uani 1 1 d . . . B 1
F3 F 0.6274(5) 0.7501(3) 0.7113(5) 0.079(2) Uani 1 1 d . . . B 1
O1 O 0.5052(5) 0.6195(3) 0.6148(4) 0.0406(14) Uani 1 1 d . . . B 1
O2 O 0.7094(5) 0.5923(4) 0.5552(4) 0.0444(16) Uani 1 1 d . . . B 1
O3 O 0.6765(5) 0.5910(3) 0.7154(4) 0.0375(14) Uani 1 1 d . . . B 1
C22 C 0.6740(7) 0.7190(5) 0.6370(7) 0.044(2) Uani 1 1 d . . . B 1
C23 C 0.807(2) 0.6382(13) 0.902(2) 0.114(3) Uani 0.5 1 d D U P C 1
H23A H 0.7490 0.6632 0.9441 0.137 Uiso 0.5 1 calc R U P C 1
H23B H 0.7568 0.6178 0.8513 0.137 Uiso 0.5 1 calc R U P C 1
Cl2 Cl 0.9124(8) 0.7122(4) 0.8568(5) 0.0866(18) Uani 0.5 1 d D U P C 1
Cl3 Cl 0.8773(9) 0.5595(6) 0.9605(6) 0.114(2) Uani 0.5 1 d D U P C 1
C23' C 0.863(3) 0.6149(16) 0.973(2) 0.127(3) Uani 0.5 1 d D U P D 2
H23C H 0.9442 0.5912 0.9859 0.152 Uiso 0.5 1 calc R U P D 2
H23D H 0.8410 0.6430 1.0286 0.152 Uiso 0.5 1 calc R U P D 2
Cl2' Cl 0.8906(12) 0.6844(7) 0.8921(8) 0.131(3) Uani 0.5 1 d D U P D 2
Cl3' Cl 0.7599(13) 0.5411(7) 0.9666(8) 0.159(3) Uani 0.5 1 d D U P D 2

loop_
_atom_site_aniso_label
_atom_site_aniso_U_11
_atom_site_aniso_U_22
_atom_site_aniso_U_33
_atom_site_aniso_U_23
_atom_site_aniso_U_13
_atom_site_aniso_U_12
Ge1 0.0133(4) 0.0182(4) 0.0202(4) -0.0001(3) -0.0015(3) -0.0023(3)
Cl1 0.0302(9) 0.0153(8) 0.0258(9) -0.0001(6) -0.0034(7) -0.0040(6)
P1 0.0107(8) 0.0186(8) 0.0199(9) 0.0015(7) -0.0028(7) 0.0001(6)
N1 0.012(3) 0.012(3) 0.020(3) 0.001(2) -0.003(2) 0.001(2)
C1 0.014(3) 0.016(3) 0.025(4) 0.003(3) 0.003(3) -0.001(3)
C2 0.022(4) 0.019(3) 0.032(4) 0.000(3) -0.007(3) -0.001(3)
C3 0.022(4) 0.026(4) 0.027(4) 0.007(3) -0.005(3) 0.004(3)
C4 0.019(4) 0.023(4) 0.044(5) 0.005(3) -0.001(3) 0.004(3)
C5 0.026(4) 0.028(4) 0.029(4) -0.004(3) 0.003(3) 0.003(3)
C6 0.017(4) 0.026(4) 0.024(4) 0.000(3) -0.006(3) 0.001(3)
C7 0.020(4) 0.024(4) 0.016(3) 0.000(3) 0.000(3) 0.005(3)
C8 0.028(4) 0.043(5) 0.032(4) -0.006(4) 0.006(3) -0.005(4)
C9 0.051(6) 0.070(7) 0.037(5) -0.017(5) 0.015(5) 0.004(5)
C10 0.046(5) 0.038(5) 0.031(4) -0.008(4) -0.008(4) 0.004(4)
C11 0.037(5) 0.029(4) 0.035(5) -0.007(3) -0.001(4) -0.001(3)
C12 0.030(4) 0.031(4) 0.029(4) -0.010(3) 0.006(3) -0.004(3)
C13 0.019(4) 0.018(3) 0.023(4) 0.004(3) 0.001(3) -0.001(3)
C14 0.020(4) 0.036(4) 0.050(5) 0.025(4) -0.005(4) 0.002(3)
C15 0.023(4) 0.031(4) 0.066(6) 0.033(4) 0.003(4) 0.001(3)
C16 0.020(4) 0.029(4) 0.054(5) 0.019(4) 0.003(4) -0.008(3)
C17 0.012(4) 0.022(4) 0.048(5) 0.005(3) 0.000(3) -0.001(3)
C18 0.009(3) 0.017(3) 0.018(3) 0.000(3) 0.000(3) 0.000(2)
C19 0.018(4) 0.017(3) 0.028(4) 0.001(3) 0.004(3) 0.003(3)
C20 0.016(4) 0.015(3) 0.026(4) -0.006(3) -0.004(3) 0.003(3)
C21 0.015(3) 0.018(3) 0.025(4) 0.004(3) -0.007(3) 0.000(3)
S1 0.0139(8) 0.0274(9) 0.0295(9) -0.0050(7) -0.0029(7) -0.0011(7)
F1 0.078(5) 0.070(5) 0.161(8) 0.079(5) -0.014(5) 0.001(4)
F2 0.028(3) 0.033(3) 0.125(5) -0.012(3) 0.009(3) -0.012(2)
F3 0.052(4) 0.040(3) 0.145(7) -0.039(4) 0.018(4) 0.009(3)
O1 0.016(3) 0.056(4) 0.050(4) -0.003(3) -0.005(3) -0.006(3)
O2 0.026(3) 0.071(4) 0.036(3) -0.028(3) 0.002(3) -0.001(3)
O3 0.028(3) 0.044(3) 0.040(3) 0.009(3) -0.002(3) 0.008(2)
C22 0.020(4) 0.031(5) 0.080(7) 0.005(5) -0.002(4) 0.003(3)
C23 0.121(5) 0.129(5) 0.091(5) -0.009(4) -0.005(5) -0.008(4)
Cl2 0.108(4) 0.078(3) 0.073(4) -0.027(3) -0.030(3) 0.003(3)
Cl3 0.112(4) 0.140(4) 0.089(4) 0.019(3) 0.004(3) -0.027(4)
C23' 0.133(5) 0.146(5) 0.103(5) -0.013(4) -0.004(5) 0.003(4)
Cl2' 0.139(4) 0.141(4) 0.112(4) -0.019(3) -0.006(4) -0.010(4)
Cl3' 0.171(5) 0.162(5) 0.144(5) 0.009(4) -0.006(4) -0.017(4)

loop_
_atom_type_symbol
_atom_type_description
_atom_type_scat_dispersion_real
_atom_type_scat_dispersion_imag
_atom_type_scat_source
C C 0.0181 0.0091 'International Tables Vol C Tables 4.2.6.8 and 6.1.1.4'
H H 0.0000 0.0000 'International Tables Vol C Tables 4.2.6.8 and 6.1.1.4'
N N 0.0311 0.0180 'International Tables Vol C Tables 4.2.6.8 and 6.1.1.4'
O O 0.0492 0.0322 'International Tables Vol C Tables 4.2.6.8 and 6.1.1.4'
F F 0.0727 0.0534 'International Tables Vol C Tables 4.2.6.8 and 6.1.1.4'
P P 0.2955 0.4335 'International Tables Vol C Tables 4.2.6.8 and 6.1.1.4'
S S 0.3331 0.5567 'International Tables Vol C Tables 4.2.6.8 and 6.1.1.4'
Cl Cl 0.3639 0.7018 'International Tables Vol C Tables 4.2.6.8 and 6.1.1.4'
Ge Ge -1.0885 0.8855 'International Tables Vol C Tables 4.2.6.8 and 6.1.1.4'

loop_
_geom_angle_atom_site_label_1
_geom_angle_atom_site_label_2
_geom_angle_atom_site_label_3
_geom_angle
_geom_angle_site_symmetry_1
_geom_angle_site_symmetry_3
N1 Ge1 Cl1 91.70(15) . .
N1 Ge1 P1 88.95(15) . .
Cl1 Ge1 P1 90.06(6) . .
C7 P1 C1 108.3(3) . .
C7 P1 C13 106.7(3) . .
C1 P1 C13 107.4(3) . .
C7 P1 Ge1 112.8(2) . .
C1 P1 Ge1 109.7(2) . .
C13 P1 Ge1 111.8(2) . .
C21 N1 C20 110.1(5) . .
C21 N1 C19 108.7(5) . .
C20 N1 C19 114.2(5) . .
C21 N1 Ge1 104.0(4) . .
C20 N1 Ge1 102.8(4) . .
C19 N1 Ge1 116.3(4) . .
C6 C1 C2 120.4(6) . .
C6 C1 P1 118.0(5) . .
C2 C1 P1 121.5(5) . .
C3 C2 C1 119.0(7) . .
C3 C2 H2 120.5 . .
C1 C2 H2 120.5 . .
C4 C3 C2 120.1(7) . .
C4 C3 H3 120.0 . .
C2 C3 H3 120.0 . .
C5 C4 C3 120.8(7) . .
C5 C4 H4 119.6 . .
C3 C4 H4 119.6 . .
C4 C5 C6 119.9(7) . .
C4 C5 H5 120.0 . .
C6 C5 H5 120.0 . .
C1 C6 C5 119.7(7) . .
C1 C6 H6 120.1 . .
C5 C6 H6 120.1 . .
C8 C7 C12 118.9(7) . .
C8 C7 P1 123.0(6) . .
C12 C7 P1 118.1(5) . .
C7 C8 C9 118.8(8) . .
C7 C8 H8 120.6 . .
C9 C8 H8 120.6 . .
C10 C9 C8 121.1(8) . .
C10 C9 H9 119.5 . .
C8 C9 H9 119.5 . .
C11 C10 C9 119.7(8) . .
C11 C10 H10 120.2 . .
C9 C10 H10 120.2 . .
C10 C11 C12 121.3(8) . .
C10 C11 H11 119.3 . .
C12 C11 H11 119.3 . .
C11 C12 C7 120.2(7) . .
C11 C12 H12 119.9 . .
C7 C12 H12 119.9 . .
C14 C13 C18 120.1(6) . .
C14 C13 P1 118.6(5) . .
C18 C13 P1 121.3(5) . .
C15 C14 C13 120.0(7) . .
C15 C14 H14 120.0 . .
C13 C14 H14 120.0 . .
C16 C15 C14 120.4(7) . .
C16 C15 H15 119.8 . .
C14 C15 H15 119.8 . .
C15 C16 C17 119.9(7) . .
C15 C16 H16 120.0 . .
C17 C16 H16 120.0 . .
C18 C17 C16 120.8(7) . .
C18 C17 H17 119.6 . .
C16 C17 H17 119.6 . .
C17 C18 C13 118.7(6) . .
C17 C18 C19 116.8(6) . .
C13 C18 C19 124.5(6) . .
N1 C19 C18 114.6(5) . .
N1 C19 H19A 108.6 . .
C18 C19 H19A 108.6 . .
N1 C19 H19B 108.6 . .
C18 C19 H19B 108.6 . .
H19A C19 H19B 107.6 . .
N1 C20 C20 114.4(7) . 3_566
N1 C20 H20A 108.7 . .
C20 C20 H20A 108.7 3_566 .
N1 C20 H20B 108.7 . .
C20 C20 H20B 108.7 3_566 .
H20A C20 H20B 107.6 . .
N1 C21 H21A 109.5 . .
N1 C21 H21B 109.5 . .
H21A C21 H21B 109.5 . .
N1 C21 H21C 109.5 . .
H21A C21 H21C 109.5 . .
H21B C21 H21C 109.5 . .
O3 S1 O2 114.2(4) . .
O3 S1 O1 114.7(4) . .
O2 S1 O1 115.8(4) . .
O3 S1 C22 102.7(4) . .
O2 S1 C22 104.3(4) . .
O1 S1 C22 102.9(4) . .
F1 C22 F2 106.3(8) . .
F1 C22 F3 106.7(8) . .
F2 C22 F3 108.4(8) . .
F1 C22 S1 112.0(7) . .
F2 C22 S1 111.8(6) . .
F3 C22 S1 111.5(6) . .
Cl3 C23 Cl2 117.0(13) . .
Cl3 C23 H23A 108.0 . .
Cl2 C23 H23A 108.0 . .
Cl3 C23 H23B 108.0 . .
Cl2 C23 H23B 108.0 . .
H23A C23 H23B 107.3 . .
Cl3' C23' Cl2' 127.6(18) . .
Cl3' C23' H23C 105.4 . .
Cl2' C23' H23C 105.4 . .
Cl3' C23' H23D 105.4 . .
Cl2' C23' H23D 105.4 . .
H23C C23' H23D 106.0 . .

loop_
_geom_bond_atom_site_label_1
_geom_bond_atom_site_label_2
_geom_bond_distance
_geom_bond_site_symmetry_2
Ge1 N1 2.173(5) .
Ge1 Cl1 2.2646(18) .
Ge1 P1 2.4993(18) .
P1 C7 1.798(7) .
P1 C1 1.808(7) .
P1 C13 1.822(7) .
N1 C21 1.497(8) .
N1 C20 1.502(8) .
N1 C19 1.503(9) .
C1 C6 1.380(10) .
C1 C2 1.395(10) .
C2 C3 1.388(10) .
C2 H2 0.9500 .
C3 C4 1.381(11) .
C3 H3 0.9500 .
C4 C5 1.367(11) .
C4 H4 0.9500 .
C5 C6 1.391(10) .
C5 H5 0.9500 .
C6 H6 0.9500 .
C7 C8 1.394(10) .
C7 C12 1.397(10) .
C8 C9 1.405(12) .
C8 H8 0.9500 .
C9 C10 1.367(13) .
C9 H9 0.9500 .
C10 C11 1.353(11) .
C10 H10 0.9500 .
C11 C12 1.375(10) .
C11 H11 0.9500 .
C12 H12 0.9500 .
C13 C14 1.397(10) .
C13 C18 1.400(9) .
C14 C15 1.380(11) .
C14 H14 0.9500 .
C15 C16 1.376(11) .
C15 H15 0.9500 .
C16 C17 1.392(10) .
C16 H16 0.9500 .
C17 C18 1.391(9) .
C17 H17 0.9500 .
C18 C19 1.513(9) .
C19 H19A 0.9900 .
C19 H19B 0.9900 .
C20 C20 1.525(13) 3_566
C20 H20A 0.9900 .
C20 H20B 0.9900 .
C21 H21A 0.9800 .
C21 H21B 0.9800 .
C21 H21C 0.9800 .
S1 O3 1.427(6) .
S1 O2 1.437(6) .
S1 O1 1.440(6) .
S1 C22 1.806(9) .
F1 C22 1.319(11) .
F2 C22 1.321(9) .
F3 C22 1.334(11) .
C23 Cl3 1.797(18) .
C23 Cl2 1.864(18) .
C23 H23A 0.9900 .
C23 H23B 0.9900 .
C23' Cl3' 1.714(18) .
C23' Cl2' 1.745(18) .
C23' H23C 0.9900 .
C23' H23D 0.9900 .

loop_
_geom_torsion_atom_site_label_1
_geom_torsion_atom_site_label_2
_geom_torsion_atom_site_label_3
_geom_torsion_atom_site_label_4
_geom_torsion
_geom_torsion_site_symmetry_4
C7 P1 C1 C6 -158.6(5) .
C13 P1 C1 C6 86.5(6) .
Ge1 P1 C1 C6 -35.2(6) .
C7 P1 C1 C2 21.4(7) .
C13 P1 C1 C2 -93.4(6) .
Ge1 P1 C1 C2 144.9(5) .
C6 C1 C2 C3 -1.1(10) .
P1 C1 C2 C3 178.8(5) .
C1 C2 C3 C4 0.0(11) .
C2 C3 C4 C5 0.4(11) .
C3 C4 C5 C6 0.3(11) .
C2 C1 C6 C5 1.7(10) .
P1 C1 C6 C5 -178.2(5) .
C4 C5 C6 C1 -1.3(11) .
C1 P1 C7 C8 -127.9(6) .
C13 P1 C7 C8 -12.6(7) .
Ge1 P1 C7 C8 110.5(6) .
C1 P1 C7 C12 53.5(6) .
C13 P1 C7 C12 168.7(6) .
Ge1 P1 C7 C12 -68.1(6) .
C12 C7 C8 C9 1.0(12) .
P1 C7 C8 C9 -177.6(7) .
C7 C8 C9 C10 -1.7(15) .
C8 C9 C10 C11 2.0(15) .
C9 C10 C11 C12 -1.7(14) .
C10 C11 C12 C7 1.1(13) .
C8 C7 C12 C11 -0.8(11) .
P1 C7 C12 C11 177.9(6) .
C7 P1 C13 C14 -87.0(7) .
C1 P1 C13 C14 28.9(7) .
Ge1 P1 C13 C14 149.2(6) .
C7 P1 C13 C18 92.7(6) .
C1 P1 C13 C18 -151.4(6) .
Ge1 P1 C13 C18 -31.0(6) .
C18 C13 C14 C15 -2.8(13) .
P1 C13 C14 C15 176.9(7) .
C13 C14 C15 C16 1.8(15) .
C14 C15 C16 C17 0.2(15) .
C15 C16 C17 C18 -1.3(13) .
C16 C17 C18 C13 0.3(11) .
C16 C17 C18 C19 -179.1(7) .
C14 C13 C18 C17 1.7(11) .
P1 C13 C18 C17 -178.0(6) .
C14 C13 C18 C19 -179.0(7) .
P1 C13 C18 C19 1.3(10) .
C21 N1 C19 C18 165.2(5) .
C20 N1 C19 C18 41.7(8) .
Ge1 N1 C19 C18 -77.9(6) .
C17 C18 C19 N1 -121.0(7) .
C13 C18 C19 N1 59.6(9) .
C21 N1 C20 C20 -60.8(9) 3_566
C19 N1 C20 C20 61.9(9) 3_566
Ge1 N1 C20 C20 -171.2(7) 3_566
O3 S1 C22 F1 -171.1(7) .
O2 S1 C22 F1 69.5(7) .
O1 S1 C22 F1 -51.7(8) .
O3 S1 C22 F2 69.7(8) .
O2 S1 C22 F2 -49.6(8) .
O1 S1 C22 F2 -170.8(7) .
O3 S1 C22 F3 -51.7(7) .
O2 S1 C22 F3 -171.1(6) .
O1 S1 C22 F3 67.7(7) .
